data_5000403
_chemical_formula_moiety 'C6 H8 O4'
_chemical_formula_sum 'C6 H8 O4'
_chemical_formula_weight 144.127
_space_group_IT_number 14
_symmetry_cell_setting monoclinic
_symmetry_space_group_name_Hall '-P 2ybc'
_symmetry_space_group_name_H-M 'P 1 21/c 1'
_cell_angle_alpha 90
_cell_angle_beta 110.03(4)
_cell_angle_gamma 90
_cell_formula_units_Z 4
_cell_length_a 7.730(5)
_cell_length_b 9.836(7)
_cell_length_c 9.402(8)
_cell_measurement_reflns_used 14
_cell_measurement_temperature 101
_cell_measurement_theta_max 10.38
_cell_measurement_theta_min 9.86
_cell_volume 671.7(9)
_diffrn_ambient_temperature 101
_diffrn_detector_area_resol_mean ?
_diffrn_measured_fraction_theta_full 0
_diffrn_measured_fraction_theta_max 1
_diffrn_measurement_device_type 'refurbished Picker diffractometer'
_diffrn_measurement_method '\q/2\q scans'
_diffrn_radiation_type 'Mo K\a'
_diffrn_radiation_wavelength 0.71069
_diffrn_reflns_av_R_equivalents 0.687
_diffrn_reflns_limit_h_max 2
_diffrn_reflns_limit_h_min -9
_diffrn_reflns_limit_k_max 11
_diffrn_reflns_limit_k_min 0
_diffrn_reflns_limit_l_max 11
_diffrn_reflns_limit_l_min -11
_diffrn_reflns_number 1191
_diffrn_reflns_theta_full 0
_diffrn_reflns_theta_max 24.9817
_diffrn_reflns_theta_min 3.09941
_diffrn_standards_decay_% 1.6
_diffrn_standards_interval_count 401
_diffrn_standards_number 4
_exptl_absorpt_coefficient_mu 0.1137
_exptl_absorpt_correction_T_max ?
_exptl_absorpt_correction_T_min ?
_exptl_absorpt_correction_type none
_exptl_absorpt_process_details none
_exptl_crystal_colour colorless
_exptl_crystal_density_diffrn 1.425
_exptl_crystal_density_meas ?
_exptl_crystal_density_method 'not measured'
_exptl_crystal_description prism
_exptl_crystal_F_000 304
_exptl_crystal_size_max 0.30
_exptl_crystal_size_mid 0.30
_exptl_crystal_size_min 0.25
_refine_diff_density_max 0.87
_refine_diff_density_min -0.34
_refine_ls_abs_structure_details none
_refine_ls_abs_structure_Flack ?
_refine_ls_extinction_coef 0.0000039(14)
_refine_ls_extinction_expression
;
Larson, A. C. (1967).  Acta Cryst. 23, p. 664.  Eq. (3)
;
_refine_ls_extinction_method Zachariasen
_refine_ls_goodness_of_fit_ref 3.2033
_refine_ls_hydrogen_treatment refall
_refine_ls_matrix_type full
_refine_ls_number_parameters 124
_refine_ls_number_reflns 886
_refine_ls_R_factor_gt 0.0974
_refine_ls_shift/su_max 0.32
_refine_ls_structure_factor_coef F
_refine_ls_weighting_details w^-1^=\s^2^(F)+(.03F)^2^
_refine_ls_weighting_scheme calc
_refine_ls_wR_factor_ref 0.089
_reflns_number_gt 886
_reflns_number_total 1181
_reflns_threshold_expression F>3.0\s(F)
_cod_original_sg_symbol_H-M 'P 21/c'
_cod_database_code 5000403

loop_
_symmetry_equiv_pos_as_xyz
x,y,z
-x,1/2+y,1/2-z
x,1/2-y,1/2+z
-x,-y,-z

loop_
_atom_site_label
_atom_site_type_symbol
_atom_site_fract_x
_atom_site_fract_y
_atom_site_fract_z
_atom_site_U_iso_or_equiv
_atom_site_adp_type
_atom_site_occupancy
_atom_site_disorder_group
_atom_site_disorder_assembly
C1 C 0.8358(9) 0.0323(7) 0.1383(8) 0.038(3) Uani 1 0 .
C2 C 0.8205(8) 0.1636(7) 0.0519(8) 0.035(3) Uani 1 0 .
O3 O 0.6775(5) 0.2473(4) 0.0361(5) 0.0295(15) Uani 1 0 .
C4 C 0.5648(8) 0.2331(6) 0.1331(7) 0.028(2) Uani 1 0 .
C5 C 0.5373(8) 0.0844(6) 0.1638(7) 0.029(2) Uani 1 0 .
O6 O 0.6628(6) -0.0076(4) 0.1565(5) 0.0369(18) Uani 1 0 .
O7 O 0.9258(6) 0.1896(5) -0.0109(6) 0.0423(19) Uani 1 0 .
C8 C 0.3874(9) 0.3047(7) 0.0549(9) 0.035(3) Uani 1 0 .
O9 O 0.4033(6) 0.0456(5) 0.1909(5) 0.0358(17) Uani 1 0 .
C10 C 0.9865(10) 0.0361(9) 0.2855(9) 0.045(3) Uani 1 0 .
H11 H 0.922(10) -0.061(8) 0.103(9) 0.07(2) Uiso 1 0 .
H12 H 0.632(6) 0.264(5) 0.234(5) 0.000(11) Uiso 1 0 .
H13 H 0.419(8) 0.418(7) 0.045(7) 0.041(18) Uiso 1 0 .
H14 H 0.338(8) 0.279(7) -0.040(7) 0.034(19) Uiso 1 0 .
H15 H 0.312(8) 0.298(6) 0.130(7) 0.037(17) Uiso 1 0 .
H16 H 0.993(10) -0.045(8) 0.335(8) 0.05(2) Uiso 1 0 .
H17 H 1.116(11) 0.023(8) 0.272(9) 0.07(2) Uiso 1 0 .
H18 H 0.948(10) 0.115(8) 0.353(8) 0.06(2) Uiso 1 0 .

loop_
_atom_type_symbol
_atom_type_description
_atom_type_scat_dispersion_real
_atom_type_scat_dispersion_imag
_atom_type_scat_source
O O 0.008 0.006 'International Tables Vol. IV (1974) Table 2.2B'
C C 0.002 0.002 'International Tables Vol. IV (1974) Table 2.2B'
H H 0 0 'International Tables Vol. IV (1974) Table 2.2B'
